data_7060979
loop_
_publ_author_name
'Li, Yonghui'
'Fan, Qingqing'
'Yang, Haiquan'
'Xie, Shangqing'
'Huang, Wei'
'Li, Xiaoyan'
'Sun, Hongjian'
'Fuhr, Olaf'
'Fenske, Dieter'

_publ_section_title
;
 Synthesis and properties of [PCP] pincer silylene cobalt(i) complexes
;
_journal_issue 42
_journal_name_full 'New Journal of Chemistry'
_journal_page_first 19950
_journal_page_last 19956
_journal_paper_doi 10.1039/D1NJ02982G
_journal_volume 45
_journal_year 2021
_chemical_formula_moiety 'C30 H34 Co I O2 P3'
_chemical_formula_sum 'C30 H34 Co I O2 P3'
_chemical_formula_weight 705.31
_space_group_crystal_system orthorhombic
_space_group_IT_number 61
_space_group_name_Hall '-P 2ac 2ab'
_space_group_name_H-M_alt 'P b c a'
_atom_sites_solution_hydrogens geom
_atom_sites_solution_primary dual
_audit_creation_date 2019-08-02
_audit_creation_method
;
Olex2 1.2
(compiled 2018.05.29 svn.r3508 for OlexSys, GUI svn.r5506)
;
_audit_update_record
;
2021-09-14 deposited with the CCDC.	2021-09-22 downloaded from the CCDC.
;
_cell_angle_alpha 90
_cell_angle_beta 90
_cell_angle_gamma 90
_cell_formula_units_Z 8
_cell_length_a 21.4260(11)
_cell_length_b 15.1726(7)
_cell_length_c 18.2179(8)
_cell_measurement_reflns_used 19802
_cell_measurement_temperature 180
_cell_measurement_theta_max 64.11
_cell_measurement_theta_min 3.75
_cell_volume 5922.4(5)
_computing_cell_refinement 'CrysAlisPro 1.171.40.25a (Rigaku OD, 2018)'
_computing_data_collection 'CrysAlisPro 1.171.40.25a (Rigaku OD, 2018)'
_computing_data_reduction 'CrysAlisPro 1.171.40.25a (Rigaku OD, 2018)'
_computing_molecular_graphics 'Olex2 (Dolomanov et al., 2009)'
_computing_publication_material 'Olex2 (Dolomanov et al., 2009)'
_computing_structure_refinement 'ShelXL (Sheldrick, 2015)'
_computing_structure_solution 'ShelXT (Sheldrick, 2015)'
_diffrn_ambient_temperature 180
_diffrn_detector 'Eiger R 4M'
_diffrn_detector_area_resol_mean 13.33
_diffrn_detector_type DECTRIS
_diffrn_measured_fraction_theta_full 0.993
_diffrn_measured_fraction_theta_max 0.993
_diffrn_measurement_device 'Eulerian 4-circle diffractometer'
_diffrn_measurement_device_type 'Stoe StadiVari'
_diffrn_measurement_method 'rotation method, \w scans'
_diffrn_radiation_collimation '1.2 0.6 mm diameter'
_diffrn_radiation_monochromator 'Graded multilayer mirror'
_diffrn_radiation_polarisn_norm 0
_diffrn_radiation_probe x-ray
_diffrn_radiation_type GaK\a
_diffrn_radiation_wavelength 1.34143
_diffrn_reflns_av_R_equivalents 0.0719
_diffrn_reflns_av_unetI/netI 0.0502
_diffrn_reflns_Laue_measured_fraction_full 0.993
_diffrn_reflns_Laue_measured_fraction_max 0.993
_diffrn_reflns_limit_h_max 26
_diffrn_reflns_limit_h_min -26
_diffrn_reflns_limit_k_max 19
_diffrn_reflns_limit_k_min -8
_diffrn_reflns_limit_l_max 19
_diffrn_reflns_limit_l_min -22
_diffrn_reflns_number 30142
_diffrn_reflns_point_group_measured_fraction_full 0.993
_diffrn_reflns_point_group_measured_fraction_max 0.993
_diffrn_reflns_theta_full 53.597
_diffrn_reflns_theta_max 57.586
_diffrn_reflns_theta_min 3.755
_diffrn_source 'Metaljet D2'
_diffrn_source_current 2.860
_diffrn_source_power 0.200
_diffrn_source_target Ga
_diffrn_source_type 'Metaljet D2'
_diffrn_source_voltage 70
_exptl_absorpt_coefficient_mu 9.750
_exptl_absorpt_correction_T_max 0.0434
_exptl_absorpt_correction_T_min 0.0008
_exptl_absorpt_correction_type multi-scan
_exptl_absorpt_process_details
;
STOE LANA, absorption correction by scaling of reflection intensities.
J. Koziskova, F. Hahn, J. Richter, J. Kozisek, "Comparison of different
absorption corrections on the model structure of tetrakis(\m~2~-acetato)-
diaqua-di-copper(II)", Acta Chimica Slovaca, vol. 9, no. 2, 2016, pp. 136 - 140.
Afterwards a spherical absorption correction was performed within STOE LANA.
;
_exptl_crystal_colour orange
_exptl_crystal_colour_primary orange
_exptl_crystal_density_diffrn 1.582
_exptl_crystal_description plate
_exptl_crystal_F_000 2840
_exptl_crystal_size_max 0.22
_exptl_crystal_size_mid 0.18
_exptl_crystal_size_min 0.03
_refine_diff_density_max 0.760
_refine_diff_density_min -0.353
_refine_diff_density_rms 0.090
_refine_ls_extinction_method none
_refine_ls_goodness_of_fit_ref 0.916
_refine_ls_hydrogen_treatment constr
_refine_ls_matrix_type full
_refine_ls_number_parameters 337
_refine_ls_number_reflns 6138
_refine_ls_number_restraints 0
_refine_ls_restrained_S_all 0.916
_refine_ls_R_factor_all 0.0618
_refine_ls_R_factor_gt 0.0344
_refine_ls_shift/su_max 0.001
_refine_ls_shift/su_mean 0.000
_refine_ls_structure_factor_coef Fsqd
_refine_ls_weighting_details 'w=1/[\s^2^(Fo^2^)+(0.0455P)^2^] where P=(Fo^2^+2Fc^2^)/3'
_refine_ls_weighting_scheme calc
_refine_ls_wR_factor_gt 0.0740
_refine_ls_wR_factor_ref 0.0793
_reflns_Friedel_coverage 0.000
_reflns_number_gt 4154
_reflns_number_total 6138
_reflns_threshold_expression 'I > 2\s(I)'
_cod_data_source_file d1nj02982g2.cif
_cod_data_source_block sun55
_cod_depositor_comments 'Adding full bibliography for 7060978--7060981.cif.'
_cod_database_code 7060979
_shelx_shelxl_version_number 2018/3
_shelx_space_group_comment
;
The symmetry employed for this shelxl refinement is uniquely defined
by the following loop, which should always be used as a source of
symmetry information in preference to the above space-group names.
They are only intended as comments.
;
_shelx_estimated_absorpt_t_max 0.759
_shelx_estimated_absorpt_t_min 0.223
_olex2_refinement_description
;
1. Fixed Uiso
 At 1.2 times of:
  All C(H) groups, All C(H,H) groups
 At 1.5 times of:
  All C(H,H,H) groups
2.a Ternary CH refined with riding coordinates:
 C14(H14)
2.b Secondary CH2 refined with riding coordinates:
 C13(H13A,H13B), C15(H15A,H15B)
2.c Aromatic/amide H refined with riding coordinates:
 C2(H2), C3(H3), C4(H4), C5(H5), C6(H6), C8(H8), C9(H9), C10(H10), C11(H11),
 C12(H12), C17(H17), C18(H18), C19(H19), C20(H20), C21(H21), C23(H23), C24(H24),
  C25(H25), C26(H26), C27(H27)
2.d Idealised Me refined as rotating group:
 C28(H28A,H28B,H28C), C29(H29A,H29B,H29C), C30(H30A,H30B,H30C)
;
_olex2_submission_special_instructions 'No special instructions were received'

loop_
_space_group_symop_operation_xyz
'x, y, z'
'-x+1/2, -y, z+1/2'
'-x, y+1/2, -z+1/2'
'x+1/2, -y+1/2, -z'
'-x, -y, -z'
'x-1/2, y, -z-1/2'
'x, -y-1/2, z-1/2'
'-x-1/2, y-1/2, z'

loop_
_atom_site_label
_atom_site_type_symbol
_atom_site_fract_x
_atom_site_fract_y
_atom_site_fract_z
_atom_site_U_iso_or_equiv
_atom_site_adp_type
_atom_site_occupancy
_atom_site_site_symmetry_order
_atom_site_calc_flag
_atom_site_refinement_flags_posn
_atom_site_refinement_flags_adp
_atom_site_refinement_flags_occupancy
_atom_site_disorder_assembly
_atom_site_disorder_group
I1 I 0.49307(2) 0.34280(2) 0.58621(2) 0.04844(9) Uani 1 1 d . . . . .
Co1 Co 0.61216(2) 0.35522(3) 0.56299(2) 0.03088(12) Uani 1 1 d . . . . .
P1 P 0.64574(4) 0.29556(6) 0.46189(4) 0.0338(2) Uani 1 1 d . . . . .
P2 P 0.67143(4) 0.45847(6) 0.60497(4) 0.0345(2) Uani 1 1 d . . . . .
P3 P 0.62920(4) 0.24632(6) 0.64227(4) 0.0368(2) Uani 1 1 d . . . . .
O1 O 0.60842(10) 0.34436(15) 0.39550(11) 0.0402(5) Uani 1 1 d . . . . .
O2 O 0.69919(10) 0.51393(15) 0.53646(11) 0.0405(5) Uani 1 1 d . . . . .
C1 C 0.62527(15) 0.1816(2) 0.44280(16) 0.0378(8) Uani 1 1 d . . . . .
C2 C 0.56262(16) 0.1615(3) 0.43269(19) 0.0492(10) Uani 1 1 d . . . . .
H2 H 0.532685 0.207675 0.431808 0.059 Uiso 1 1 calc R . . . .
C3 C 0.54318(19) 0.0752(3) 0.4239(2) 0.0621(11) Uani 1 1 d . . . . .
H3 H 0.500221 0.062039 0.417084 0.075 Uiso 1 1 calc R . . . .
C4 C 0.58723(19) 0.0081(3) 0.4251(2) 0.0575(10) Uani 1 1 d . . . . .
H4 H 0.574269 -0.051318 0.418940 0.069 Uiso 1 1 calc R . . . .
C5 C 0.64932(18) 0.0269(3) 0.43501(19) 0.0503(9) Uani 1 1 d . . . . .
H5 H 0.679115 -0.019497 0.435774 0.060 Uiso 1 1 calc R . . . .
C6 C 0.66849(16) 0.1131(3) 0.44390(17) 0.0424(8) Uani 1 1 d . . . . .
H6 H 0.711509 0.125783 0.450823 0.051 Uiso 1 1 calc R . . . .
C7 C 0.72582(14) 0.3008(2) 0.43077(16) 0.0357(7) Uani 1 1 d . . . . .
C8 C 0.74010(16) 0.3197(3) 0.35777(17) 0.0481(9) Uani 1 1 d . . . . .
H8 H 0.707489 0.333944 0.324507 0.058 Uiso 1 1 calc R . . . .
C9 C 0.80111(17) 0.3178(3) 0.33319(19) 0.0521(10) Uani 1 1 d . . . . .
H9 H 0.810082 0.331429 0.283402 0.062 Uiso 1 1 calc R . . . .
C10 C 0.84890(16) 0.2964(2) 0.38025(19) 0.0466(9) Uani 1 1 d . . . . .
H10 H 0.890613 0.292993 0.362809 0.056 Uiso 1 1 calc R . . . .
C11 C 0.83572(16) 0.2799(2) 0.45272(19) 0.0476(9) Uani 1 1 d . . . . .
H11 H 0.868615 0.265870 0.485672 0.057 Uiso 1 1 calc R . . . .
C12 C 0.77495(15) 0.2836(2) 0.47816(17) 0.0434(9) Uani 1 1 d . . . . .
H12 H 0.766760 0.274175 0.528803 0.052 Uiso 1 1 calc R . . . .
C13 C 0.57240(16) 0.4201(2) 0.41893(16) 0.0409(8) Uani 1 1 d . . . . .
H13A H 0.528381 0.402488 0.426568 0.049 Uiso 1 1 calc R . . . .
H13B H 0.573469 0.465914 0.380286 0.049 Uiso 1 1 calc R . . . .
C14 C 0.59874(14) 0.4571(2) 0.48958(15) 0.0344(7) Uani 1 1 d . . . . .
H14 H 0.567377 0.498605 0.510906 0.041 Uiso 1 1 calc R . . . .
C15 C 0.65804(15) 0.5086(2) 0.47298(16) 0.0402(8) Uani 1 1 d . . . . .
H15A H 0.680512 0.479840 0.431994 0.048 Uiso 1 1 calc R . . . .
H15B H 0.646723 0.568968 0.457130 0.048 Uiso 1 1 calc R . . . .
C16 C 0.62545(14) 0.5410(2) 0.65333(16) 0.0362(8) Uani 1 1 d . . . . .
C17 C 0.62837(17) 0.6278(3) 0.6324(2) 0.0498(9) Uani 1 1 d . . . . .
H17 H 0.656445 0.644844 0.594577 0.060 Uiso 1 1 calc R . . . .
C18 C 0.5910(2) 0.6912(3) 0.6655(2) 0.0646(12) Uani 1 1 d . . . . .
H18 H 0.593898 0.751194 0.650888 0.077 Uiso 1 1 calc R . . . .
C19 C 0.54970(19) 0.6664(3) 0.7195(2) 0.0646(13) Uani 1 1 d . . . . .
H19 H 0.523738 0.709292 0.742162 0.078 Uiso 1 1 calc R . . . .
C20 C 0.54607(18) 0.5807(3) 0.7404(2) 0.0606(11) Uani 1 1 d . . . . .
H20 H 0.517823 0.563954 0.778128 0.073 Uiso 1 1 calc R . . . .
C21 C 0.58287(16) 0.5181(3) 0.70762(18) 0.0482(9) Uani 1 1 d . . . . .
H21 H 0.579188 0.458215 0.722215 0.058 Uiso 1 1 calc R . . . .
C22 C 0.74144(14) 0.4489(2) 0.66068(16) 0.0366(7) Uani 1 1 d . . . . .
C23 C 0.73796(16) 0.4444(3) 0.73704(18) 0.0490(9) Uani 1 1 d . . . . .
H23 H 0.699035 0.452862 0.760983 0.059 Uiso 1 1 calc R . . . .
C24 C 0.79087(19) 0.4276(3) 0.7780(2) 0.0618(11) Uani 1 1 d . . . . .
H24 H 0.787725 0.422284 0.829787 0.074 Uiso 1 1 calc R . . . .
C25 C 0.84764(19) 0.4184(3) 0.7448(2) 0.0608(11) Uani 1 1 d . . . . .
H25 H 0.883907 0.408064 0.773560 0.073 Uiso 1 1 calc R . . . .
C26 C 0.85211(17) 0.4243(3) 0.6698(2) 0.0556(10) Uani 1 1 d . . . . .
H26 H 0.891645 0.418417 0.646725 0.067 Uiso 1 1 calc R . . . .
C27 C 0.79924(15) 0.4387(2) 0.62760(19) 0.0451(9) Uani 1 1 d . . . . .
H27 H 0.802664 0.441682 0.575667 0.054 Uiso 1 1 calc R . . . .
C28 C 0.60933(16) 0.2727(2) 0.73696(16) 0.0461(9) Uani 1 1 d . . . . .
H28A H 0.640173 0.313959 0.756880 0.069 Uiso 1 1 calc GR . . . .
H28B H 0.609298 0.218591 0.766340 0.069 Uiso 1 1 calc GR . . . .
H28C H 0.567812 0.299738 0.738616 0.069 Uiso 1 1 calc GR . . . .
C29 C 0.70750(16) 0.2017(3) 0.65265(18) 0.0481(9) Uani 1 1 d . . . . .
H29A H 0.721190 0.176095 0.605950 0.072 Uiso 1 1 calc GR . . . .
H29B H 0.707311 0.155925 0.690614 0.072 Uiso 1 1 calc GR . . . .
H29C H 0.736180 0.248966 0.666962 0.072 Uiso 1 1 calc GR . . . .
C30 C 0.58613(17) 0.1451(2) 0.62790(19) 0.0496(9) Uani 1 1 d . . . . .
H30A H 0.541307 0.157952 0.627009 0.074 Uiso 1 1 calc GR . . . .
H30B H 0.595181 0.103857 0.667901 0.074 Uiso 1 1 calc GR . . . .
H30C H 0.598576 0.118751 0.581029 0.074 Uiso 1 1 calc GR . . . .

loop_
_atom_site_aniso_label
_atom_site_aniso_U_11
_atom_site_aniso_U_22
_atom_site_aniso_U_33
_atom_site_aniso_U_23
_atom_site_aniso_U_13
_atom_site_aniso_U_12
I1 0.03424(12) 0.05302(18) 0.05806(14) 0.01192(11) 0.00179(9) 0.00231(10)
Co1 0.0330(2) 0.0354(3) 0.02425(19) 0.00079(18) -0.00012(16) 0.00170(19)
P1 0.0369(4) 0.0382(6) 0.0262(4) -0.0006(3) -0.0002(3) 0.0040(4)
P2 0.0364(4) 0.0385(6) 0.0287(4) -0.0002(3) 0.0011(3) -0.0002(4)
P3 0.0387(4) 0.0424(6) 0.0293(4) 0.0064(4) 0.0021(3) 0.0026(4)
O1 0.0502(13) 0.0436(16) 0.0268(10) -0.0010(10) -0.0055(9) 0.0109(11)
O2 0.0419(12) 0.0433(15) 0.0363(11) 0.0072(10) 0.0020(9) -0.0048(11)
C1 0.0418(19) 0.042(2) 0.0296(15) -0.0025(14) -0.0013(13) 0.0035(15)
C2 0.043(2) 0.046(3) 0.059(2) -0.0072(18) -0.0104(16) 0.0049(17)
C3 0.050(2) 0.057(3) 0.080(3) -0.005(2) -0.017(2) -0.007(2)
C4 0.071(3) 0.040(3) 0.061(2) -0.0070(19) -0.0119(19) -0.004(2)
C5 0.058(2) 0.043(3) 0.049(2) -0.0059(18) -0.0023(16) 0.0071(19)
C6 0.046(2) 0.043(3) 0.0385(17) -0.0029(16) 0.0004(14) 0.0025(17)
C7 0.0425(18) 0.033(2) 0.0315(16) -0.0023(14) 0.0027(13) 0.0031(15)
C8 0.042(2) 0.069(3) 0.0326(17) -0.0037(16) 0.0011(14) 0.0012(18)
C9 0.053(2) 0.068(3) 0.0354(18) -0.0031(17) 0.0075(15) -0.0051(19)
C10 0.043(2) 0.047(3) 0.050(2) -0.0003(18) 0.0120(16) -0.0002(17)
C11 0.0404(19) 0.048(3) 0.054(2) 0.0115(17) 0.0025(16) 0.0042(16)
C12 0.045(2) 0.048(3) 0.0371(17) 0.0063(15) 0.0040(14) 0.0047(16)
C13 0.0508(19) 0.040(2) 0.0318(16) 0.0046(14) -0.0050(14) 0.0079(16)
C14 0.0419(18) 0.034(2) 0.0277(14) 0.0023(13) -0.0011(12) 0.0045(15)
C15 0.050(2) 0.040(2) 0.0299(15) 0.0057(14) -0.0004(14) 0.0004(16)
C16 0.0379(17) 0.037(2) 0.0333(16) -0.0049(14) -0.0041(13) 0.0002(15)
C17 0.052(2) 0.045(3) 0.053(2) -0.0052(18) -0.0081(17) 0.0022(18)
C18 0.072(3) 0.044(3) 0.078(3) -0.011(2) -0.020(2) 0.011(2)
C19 0.060(3) 0.073(4) 0.061(3) -0.028(2) -0.013(2) 0.027(2)
C20 0.058(2) 0.075(4) 0.049(2) -0.012(2) 0.0045(17) 0.013(2)
C21 0.050(2) 0.050(3) 0.0450(18) -0.0052(17) 0.0035(15) 0.0078(18)
C22 0.0402(18) 0.034(2) 0.0361(16) -0.0020(14) -0.0032(13) -0.0041(15)
C23 0.050(2) 0.056(3) 0.0414(19) -0.0074(17) -0.0033(15) -0.0026(18)
C24 0.066(3) 0.074(3) 0.046(2) -0.005(2) -0.0203(19) -0.002(2)
C25 0.055(2) 0.054(3) 0.073(3) -0.004(2) -0.030(2) -0.0017(19)
C26 0.041(2) 0.049(3) 0.077(3) 0.005(2) -0.0028(18) -0.0009(18)
C27 0.0428(19) 0.043(2) 0.049(2) 0.0021(17) 0.0009(15) -0.0027(16)
C28 0.051(2) 0.055(3) 0.0325(16) 0.0072(16) 0.0005(14) 0.0017(17)
C29 0.049(2) 0.054(3) 0.0418(18) 0.0096(17) -0.0001(15) 0.0083(18)
C30 0.057(2) 0.045(3) 0.0469(19) 0.0066(17) 0.0052(16) -0.0009(18)

loop_
_atom_type_symbol
_atom_type_description
_atom_type_scat_dispersion_real
_atom_type_scat_dispersion_imag
_atom_type_scat_source
C C 0.0148 0.0070 'International Tables Vol C Tables 4.2.6.8 and 6.1.1.4'
H H 0.0000 0.0000 'International Tables Vol C Tables 4.2.6.8 and 6.1.1.4'
Co Co -0.6673 2.8829 'International Tables Vol C Tables 4.2.6.8 and 6.1.1.4'
I I 0.0968 5.4979 'International Tables Vol C Tables 4.2.6.8 and 6.1.1.4'
O O 0.0412 0.0250 'International Tables Vol C Tables 4.2.6.8 and 6.1.1.4'
P P 0.2596 0.3354 'International Tables Vol C Tables 4.2.6.8 and 6.1.1.4'

loop_
_geom_angle_atom_site_label_1
_geom_angle_atom_site_label_2
_geom_angle_atom_site_label_3
_geom_angle
_geom_angle_site_symmetry_1
_geom_angle_site_symmetry_3
_geom_angle_publ_flag
P1 Co1 I1 115.68(3) . . ?
P1 Co1 P3 100.74(4) . . ?
P2 Co1 I1 125.05(3) . . ?
P2 Co1 P1 114.07(4) . . ?
P2 Co1 P3 102.28(3) . . ?
P3 Co1 I1 90.09(3) . . ?
C14 Co1 I1 91.32(9) . . ?
C14 Co1 P1 78.98(9) . . ?
C14 Co1 P2 76.59(9) . . ?
C14 Co1 P3 178.54(9) . . ?
O1 P1 Co1 106.10(9) . . ?
O1 P1 C1 99.89(13) . . ?
O1 P1 C7 102.29(13) . . ?
C1 P1 Co1 118.57(10) . . ?
C7 P1 Co1 124.12(11) . . ?
C7 P1 C1 102.19(15) . . ?
O2 P2 Co1 108.70(9) . . ?
O2 P2 C16 102.38(14) . . ?
O2 P2 C22 99.72(13) . . ?
C16 P2 Co1 110.64(11) . . ?
C22 P2 Co1 128.77(12) . . ?
C22 P2 C16 103.38(14) . . ?
C28 P3 Co1 114.41(12) . . ?
C29 P3 Co1 119.70(12) . . ?
C29 P3 C28 101.48(15) . . ?
C30 P3 Co1 116.90(12) . . ?
C30 P3 C28 101.77(17) . . ?
C30 P3 C29 99.75(18) . . ?
C13 O1 P1 113.80(17) . . ?
C15 O2 P2 111.17(18) . . ?
C2 C1 P1 117.9(3) . . ?
C2 C1 C6 118.7(3) . . ?
C6 C1 P1 123.2(3) . . ?
C3 C2 C1 121.0(3) . . ?
C2 C3 C4 119.2(4) . . ?
C5 C4 C3 120.6(4) . . ?
C4 C5 C6 120.0(4) . . ?
C5 C6 C1 120.5(3) . . ?
C8 C7 P1 121.1(2) . . ?
C12 C7 P1 121.1(2) . . ?
C12 C7 C8 117.8(3) . . ?
C9 C8 C7 120.8(3) . . ?
C10 C9 C8 120.5(3) . . ?
C11 C10 C9 119.3(3) . . ?
C10 C11 C12 120.6(3) . . ?
C11 C12 C7 120.9(3) . . ?
O1 C13 C14 110.3(2) . . ?
C13 C14 Co1 109.0(2) . . ?
C13 C14 C15 109.4(2) . . ?
C15 C14 Co1 113.4(2) . . ?
O2 C15 C14 112.1(2) . . ?
C17 C16 P2 120.0(3) . . ?
C17 C16 C21 117.9(3) . . ?
C21 C16 P2 121.9(3) . . ?
C16 C17 C18 121.2(4) . . ?
C19 C18 C17 119.5(4) . . ?
C20 C19 C18 120.0(4) . . ?
C19 C20 C21 120.5(4) . . ?
C20 C21 C16 121.0(4) . . ?
C23 C22 P2 121.1(2) . . ?
C27 C22 P2 120.2(2) . . ?
C27 C22 C23 118.4(3) . . ?
C24 C23 C22 120.3(3) . . ?
C25 C24 C23 120.8(4) . . ?
C24 C25 C26 119.7(4) . . ?
C25 C26 C27 120.4(4) . . ?
C22 C27 C26 120.4(3) . . ?

loop_
_geom_bond_atom_site_label_1
_geom_bond_atom_site_label_2
_geom_bond_distance
_geom_bond_site_symmetry_2
_geom_bond_publ_flag
I1 Co1 2.5934(5) . ?
Co1 P1 2.1748(9) . ?
Co1 P2 2.1567(9) . ?
Co1 P3 2.2247(9) . ?
Co1 C14 2.064(3) . ?
P1 O1 1.628(2) . ?
P1 C1 1.817(4) . ?
P1 C7 1.809(3) . ?
P2 O2 1.619(2) . ?
P2 C16 1.821(3) . ?
P2 C22 1.817(3) . ?
P3 C28 1.821(3) . ?
P3 C29 1.819(3) . ?
P3 C30 1.811(4) . ?
O1 C13 1.448(4) . ?
O2 C15 1.457(4) . ?
C1 C2 1.389(5) . ?
C1 C6 1.393(5) . ?
C2 C3 1.383(5) . ?
C3 C4 1.389(5) . ?
C4 C5 1.372(5) . ?
C5 C6 1.381(5) . ?
C7 C8 1.394(4) . ?
C7 C12 1.386(4) . ?
C8 C9 1.382(5) . ?
C9 C10 1.374(5) . ?
C10 C11 1.373(5) . ?
C11 C12 1.383(4) . ?
C13 C14 1.513(4) . ?
C14 C15 1.523(4) . ?
C16 C17 1.373(5) . ?
C16 C21 1.390(5) . ?
C17 C18 1.389(5) . ?
C18 C19 1.376(6) . ?
C19 C20 1.358(6) . ?
C20 C21 1.372(5) . ?
C22 C23 1.395(4) . ?
C22 C27 1.386(4) . ?
C23 C24 1.380(5) . ?
C24 C25 1.365(6) . ?
C25 C26 1.373(5) . ?
C26 C27 1.387(5) . ?
